data_7041528
loop_
_publ_author_name
'Gao, Feng'
'Yang, Feng-Lei'
'Feng, Xiaowan'
'Xu, Huimin'
'Sun, Wang'
'Liu, Huan'
'Li, Xiu-Ling'

_publ_section_title
;
 Half-sandwich lanthanide crown ether complexes with the slow relaxation
 of magnetization and photoluminescence behaviors.
;
_journal_issue 4
_journal_name_full 'Dalton transactions (Cambridge, England : 2003)'
_journal_page_first 1317
_journal_page_last 1323
_journal_paper_doi 10.1039/c6dt04353d
_journal_volume 46
_journal_year 2017
_chemical_formula_sum 'C8 H16 Dy N3 O13'
_chemical_formula_weight 524.74
_space_group_crystal_system monoclinic
_space_group_IT_number 14
_space_group_name_Hall '-P 2ybc'
_space_group_name_H-M_alt 'P 1 21/c 1'
_symmetry_space_group_name_Hall '-P 2ybc'
_symmetry_space_group_name_H-M 'P 1 21/c 1'
_atom_sites_solution_hydrogens geom
_audit_creation_method SHELXL-2016/6
_audit_update_record
;
2016-12-02 deposited with the CCDC.
2016-12-21 downloaded from the CCDC.
;
_cell_angle_alpha 90
_cell_angle_beta 91.6790(10)
_cell_angle_gamma 90
_cell_formula_units_Z 4
_cell_length_a 12.0939(13)
_cell_length_b 8.5411(9)
_cell_length_c 15.1800(17)
_cell_measurement_reflns_used 4258
_cell_measurement_temperature 123(2)
_cell_measurement_theta_max 27.40
_cell_measurement_theta_min 2.74
_cell_volume 1567.3(3)
_computing_cell_refinement 'Bruker SMART'
_computing_data_collection 'Bruker SMART'
_computing_data_reduction 'Bruker SAINT'
_computing_molecular_graphics 'Bruker SHELXTL'
_computing_publication_material 'Bruker SHELXTL'
_computing_structure_refinement 'SHELXL-2016/6 (Sheldrick, 2016)'
_computing_structure_solution 'Bruker SHELXTL'
_diffrn_ambient_temperature 123(2)
_diffrn_measured_fraction_theta_full 0.996
_diffrn_measured_fraction_theta_max 0.992
_diffrn_measurement_device_type 'CCD area detector'
_diffrn_measurement_method 'phi and omega scans'
_diffrn_radiation_type MoK\a
_diffrn_radiation_wavelength 0.71073
_diffrn_reflns_av_R_equivalents 0.0223
_diffrn_reflns_av_unetI/netI 0.0275
_diffrn_reflns_Laue_measured_fraction_full 0.996
_diffrn_reflns_Laue_measured_fraction_max 0.992
_diffrn_reflns_limit_h_max 15
_diffrn_reflns_limit_h_min -14
_diffrn_reflns_limit_k_max 10
_diffrn_reflns_limit_k_min -8
_diffrn_reflns_limit_l_max 19
_diffrn_reflns_limit_l_min -18
_diffrn_reflns_number 8770
_diffrn_reflns_point_group_measured_fraction_full 0.996
_diffrn_reflns_point_group_measured_fraction_max 0.992
_diffrn_reflns_theta_full 25.242
_diffrn_reflns_theta_max 26.995
_diffrn_reflns_theta_min 2.737
_exptl_absorpt_coefficient_mu 4.845
_exptl_absorpt_correction_T_max 0.5302
_exptl_absorpt_correction_T_min 0.4759
_exptl_absorpt_correction_type multi-scan
_exptl_absorpt_process_details 'SADABS (Bruker, 2011)'
_exptl_crystal_colour white
_exptl_crystal_density_diffrn 2.224
_exptl_crystal_description block
_exptl_crystal_F_000 1020
_exptl_crystal_size_max 0.180
_exptl_crystal_size_mid 0.160
_exptl_crystal_size_min 0.150
_refine_diff_density_max 0.324
_refine_diff_density_min -0.969
_refine_diff_density_rms 0.108
_refine_ls_extinction_method none
_refine_ls_goodness_of_fit_ref 0.938
_refine_ls_hydrogen_treatment constr
_refine_ls_matrix_type full
_refine_ls_number_parameters 226
_refine_ls_number_reflns 3391
_refine_ls_number_restraints 0
_refine_ls_restrained_S_all 0.938
_refine_ls_R_factor_all 0.0304
_refine_ls_R_factor_gt 0.0256
_refine_ls_shift/su_max 0.002
_refine_ls_shift/su_mean 0.000
_refine_ls_structure_factor_coef Fsqd
_refine_ls_weighting_details 'w=1/[\s^2^(Fo^2^)+(0.0401P)^2^+0.8342P] where P=(Fo^2^+2Fc^2^)/3'
_refine_ls_weighting_scheme calc
_refine_ls_wR_factor_gt 0.0607
_refine_ls_wR_factor_ref 0.0631
_reflns_Friedel_coverage 0.000
_reflns_number_gt 3030
_reflns_number_total 3391
_reflns_threshold_expression 'I > 2\s(I)'
_cod_data_source_file c6dt04353d2.cif
_cod_data_source_block 1
_cod_depositor_comments 'Adding full bibliography for 7041526--7041529.cif.'
_cod_database_code 7041528
_shelx_shelxl_version_number 2016/6
_shelx_space_group_comment
;
The symmetry employed for this shelxl refinement is uniquely defined
by the following loop, which should always be used as a source of
symmetry information in preference to the above space-group names.
They are only intended as comments.
;
_shelx_estimated_absorpt_t_min 0.476
_shelx_estimated_absorpt_t_max 0.530

loop_
_space_group_symop_operation_xyz
'x, y, z'
'-x, y+1/2, -z+1/2'
'-x, -y, -z'
'x, -y-1/2, z-1/2'

loop_
_atom_site_label
_atom_site_type_symbol
_atom_site_fract_x
_atom_site_fract_y
_atom_site_fract_z
_atom_site_U_iso_or_equiv
_atom_site_adp_type
_atom_site_occupancy
_atom_site_site_symmetry_order
_atom_site_calc_flag
_atom_site_refinement_flags_posn
_atom_site_refinement_flags_adp
C1 C 0.2148(3) 0.0674(5) 0.8343(2) 0.0418(9) Uani 1 1 d . .
H1A H 0.238189 0.158630 0.801606 0.050 Uiso 1 1 calc R U
H1B H 0.170902 0.000809 0.795115 0.050 Uiso 1 1 calc R U
C2 C 0.3131(3) -0.0199(5) 0.8709(2) 0.0418(9) Uani 1 1 d . .
H2A H 0.289400 -0.118916 0.895276 0.050 Uiso 1 1 calc R U
H2B H 0.363800 -0.041696 0.824117 0.050 Uiso 1 1 calc R U
C3 C 0.4605(3) 0.1647(4) 0.9128(3) 0.0392(9) Uani 1 1 d . .
H3A H 0.493995 0.117272 0.862051 0.047 Uiso 1 1 calc R U
H3B H 0.515683 0.167637 0.960490 0.047 Uiso 1 1 calc R U
C4 C 0.4250(4) 0.3285(5) 0.8903(3) 0.0473(10) Uani 1 1 d . .
H4A H 0.488974 0.396802 0.888336 0.057 Uiso 1 1 calc R U
H4B H 0.387186 0.330511 0.833110 0.057 Uiso 1 1 calc R U
C5 C 0.3037(3) 0.5324(5) 0.9395(3) 0.0462(10) Uani 1 1 d . .
H5A H 0.290044 0.544855 0.876585 0.055 Uiso 1 1 calc R U
H5B H 0.354038 0.614344 0.959479 0.055 Uiso 1 1 calc R U
C6 C 0.1971(3) 0.5433(4) 0.9872(3) 0.0445(9) Uani 1 1 d . .
H6A H 0.212780 0.562387 1.049342 0.053 Uiso 1 1 calc R U
H6B H 0.153968 0.630654 0.964140 0.053 Uiso 1 1 calc R U
C7 C 0.0855(3) 0.3754(5) 0.8899(3) 0.0446(9) Uani 1 1 d . .
H7A H 0.138161 0.400712 0.845075 0.053 Uiso 1 1 calc R U
H7B H 0.020324 0.440181 0.880745 0.053 Uiso 1 1 calc R U
C8 C 0.0553(3) 0.2061(5) 0.8854(3) 0.0421(9) Uani 1 1 d . .
H8A H -0.003768 0.184358 0.925536 0.050 Uiso 1 1 calc R U
H8B H 0.029423 0.179586 0.826170 0.050 Uiso 1 1 calc R U
N1 N 0.0397(3) 0.2259(4) 1.1355(2) 0.0424(8) Uani 1 1 d . .
N2 N 0.2480(3) -0.0946(4) 1.1525(2) 0.0483(8) Uani 1 1 d . .
N3 N 0.4309(3) 0.2901(4) 1.1537(2) 0.0385(7) Uani 1 1 d . .
O1 O 0.0556(2) 0.1202(3) 1.07839(18) 0.0450(6) Uani 1 1 d . .
O2 O 0.1204(2) 0.3151(3) 1.15263(19) 0.0437(7) Uani 1 1 d . .
O3 O -0.0484(2) 0.2408(5) 1.1719(2) 0.0637(9) Uani 1 1 d . .
O4 O 0.2453(2) 0.0380(4) 1.18912(18) 0.0503(7) Uani 1 1 d . .
O5 O 0.2501(2) -0.0926(3) 1.06813(18) 0.0459(7) Uani 1 1 d . .
O6 O 0.2478(3) -0.2154(4) 1.1935(2) 0.0754(11) Uani 1 1 d . .
O7 O 0.3411(2) 0.3665(3) 1.15097(18) 0.0425(6) Uani 1 1 d . .
O8 O 0.4347(2) 0.1683(3) 1.10628(18) 0.0434(6) Uani 1 1 d . .
O9 O 0.5089(2) 0.3309(4) 1.2013(2) 0.0554(8) Uani 1 1 d . .
O10 O 0.1514(2) 0.1141(3) 0.90924(15) 0.0366(6) Uani 1 1 d . .
O11 O 0.36849(19) 0.0717(3) 0.93876(15) 0.0352(5) Uani 1 1 d . .
O12 O 0.3514(2) 0.3805(3) 0.95789(18) 0.0418(6) Uani 1 1 d . .
O13 O 0.1342(2) 0.4016(3) 0.97722(17) 0.0397(6) Uani 1 1 d . .
Dy1 Dy 0.24483(2) 0.18539(2) 1.04807(2) 0.03038(7) Uani 1 1 d . .

loop_
_atom_site_aniso_label
_atom_site_aniso_U_11
_atom_site_aniso_U_22
_atom_site_aniso_U_33
_atom_site_aniso_U_23
_atom_site_aniso_U_13
_atom_site_aniso_U_12
C1 0.047(2) 0.048(2) 0.0298(18) -0.0040(17) -0.0006(15) 0.0007(19)
C2 0.052(2) 0.036(2) 0.038(2) -0.0100(16) 0.0028(17) 0.0023(18)
C3 0.0362(19) 0.043(2) 0.038(2) 0.0026(16) 0.0091(16) 0.0028(16)
C4 0.048(2) 0.048(2) 0.047(2) 0.0088(19) 0.0184(19) -0.0006(19)
C5 0.048(2) 0.029(2) 0.061(3) 0.0076(18) 0.0028(19) 0.0002(18)
C6 0.049(2) 0.030(2) 0.054(2) -0.0018(18) -0.0025(18) 0.0029(18)
C7 0.043(2) 0.049(2) 0.041(2) 0.0057(19) -0.0085(17) 0.0042(19)
C8 0.0337(19) 0.051(2) 0.041(2) -0.0004(17) -0.0073(16) -0.0027(17)
N1 0.0377(18) 0.052(2) 0.0369(18) 0.0043(15) 0.0016(14) -0.0032(16)
N2 0.0441(19) 0.047(2) 0.054(2) 0.0168(18) 0.0026(15) -0.0013(16)
N3 0.0356(17) 0.051(2) 0.0293(16) 0.0041(14) 0.0036(13) -0.0078(15)
O1 0.0448(15) 0.0483(17) 0.0422(15) -0.0062(13) 0.0068(12) -0.0106(13)
O2 0.0380(14) 0.0505(18) 0.0425(16) -0.0084(12) 0.0032(12) -0.0034(13)
O3 0.0397(16) 0.086(2) 0.067(2) -0.006(2) 0.0201(15) -0.0016(17)
O4 0.0627(18) 0.0504(18) 0.0378(15) 0.0032(13) 0.0020(13) -0.0034(15)
O5 0.0581(17) 0.0384(16) 0.0416(15) 0.0046(12) 0.0058(12) -0.0030(13)
O6 0.100(3) 0.051(2) 0.075(3) 0.0345(19) 0.008(2) 0.001(2)
O7 0.0379(14) 0.0444(15) 0.0453(16) -0.0099(13) 0.0039(12) -0.0017(13)
O8 0.0424(15) 0.0453(17) 0.0421(15) -0.0068(12) -0.0050(12) 0.0064(12)
O9 0.0425(16) 0.076(2) 0.0470(18) -0.0066(15) -0.0079(13) -0.0165(15)
O10 0.0391(13) 0.0397(14) 0.0310(13) -0.0041(11) -0.0002(10) 0.0010(12)
O11 0.0389(13) 0.0370(14) 0.0300(12) -0.0002(11) 0.0060(10) 0.0019(11)
O12 0.0458(15) 0.0338(14) 0.0463(16) 0.0071(12) 0.0109(12) 0.0025(12)
O13 0.0402(14) 0.0370(15) 0.0415(15) 0.0010(11) -0.0027(11) 0.0003(12)
Dy1 0.03114(10) 0.03224(11) 0.02777(10) 0.00042(6) 0.00107(6) -0.00022(7)

loop_
_atom_type_symbol
_atom_type_description
_atom_type_scat_dispersion_real
_atom_type_scat_dispersion_imag
_atom_type_scat_source
C C 0.0033 0.0016 'International Tables Vol C Tables 4.2.6.8 and 6.1.1.4'
H H 0.0000 0.0000 'International Tables Vol C Tables 4.2.6.8 and 6.1.1.4'
N N 0.0061 0.0033 'International Tables Vol C Tables 4.2.6.8 and 6.1.1.4'
O O 0.0106 0.0060 'International Tables Vol C Tables 4.2.6.8 and 6.1.1.4'
Dy Dy -0.1892 4.4098 'International Tables Vol C Tables 4.2.6.8 and 6.1.1.4'

loop_
_geom_angle_atom_site_label_1
_geom_angle_atom_site_label_2
_geom_angle_atom_site_label_3
_geom_angle
O10 C1 C2 106.2(3)
O10 C1 H1A 110.5
C2 C1 H1A 110.5
O10 C1 H1B 110.5
C2 C1 H1B 110.5
H1A C1 H1B 108.7
O11 C2 C1 110.0(3)
O11 C2 H2A 109.7
C1 C2 H2A 109.7
O11 C2 H2B 109.7
C1 C2 H2B 109.7
H2A C2 H2B 108.2
O11 C3 C4 111.1(3)
O11 C3 H3A 109.4
C4 C3 H3A 109.4
O11 C3 H3B 109.4
C4 C3 H3B 109.4
H3A C3 H3B 108.0
O12 C4 C3 107.6(3)
O12 C4 H4A 110.2
C3 C4 H4A 110.2
O12 C4 H4B 110.2
C3 C4 H4B 110.2
H4A C4 H4B 108.5
O12 C5 C6 107.8(3)
O12 C5 H5A 110.1
C6 C5 H5A 110.1
O12 C5 H5B 110.1
C6 C5 H5B 110.1
H5A C5 H5B 108.5
O13 C6 C5 110.9(3)
O13 C6 H6A 109.5
C5 C6 H6A 109.5
O13 C6 H6B 109.5
C5 C6 H6B 109.5
H6A C6 H6B 108.0
O13 C7 C8 106.5(3)
O13 C7 H7A 110.4
C8 C7 H7A 110.4
O13 C7 H7B 110.4
C8 C7 H7B 110.4
H7A C7 H7B 108.6
O10 C8 C7 108.8(3)
O10 C8 H8A 109.9
C7 C8 H8A 109.9
O10 C8 H8B 109.9
C7 C8 H8B 109.9
H8A C8 H8B 108.3
O3 N1 O2 121.6(4)
O3 N1 O1 122.4(4)
O2 N1 O1 116.0(3)
O3 N1 Dy1 178.8(3)
O2 N1 Dy1 59.53(18)
O1 N1 Dy1 56.48(17)
O6 N2 O4 122.7(4)
O6 N2 O5 121.9(4)
O4 N2 O5 115.5(3)
O6 N2 Dy1 177.4(3)
O4 N2 Dy1 59.70(18)
O5 N2 Dy1 55.76(18)
O9 N3 O8 122.0(3)
O9 N3 O7 121.3(3)
O8 N3 O7 116.7(3)
O9 N3 Dy1 177.4(3)
O8 N3 Dy1 57.78(17)
O7 N3 Dy1 58.93(17)
N1 O1 Dy1 97.5(2)
N1 O2 Dy1 94.5(2)
N2 O4 Dy1 94.3(2)
N2 O5 Dy1 98.0(2)
N3 O7 Dy1 95.0(2)
N3 O8 Dy1 96.2(2)
C8 O10 C1 113.3(3)
C8 O10 Dy1 115.5(2)
C1 O10 Dy1 120.4(2)
C3 O11 C2 116.9(3)
C3 O11 Dy1 117.3(2)
C2 O11 Dy1 114.6(2)
C5 O12 C4 112.9(3)
C5 O12 Dy1 119.3(2)
C4 O12 Dy1 121.0(2)
C6 O13 C7 115.2(3)
C6 O13 Dy1 107.6(2)
C7 O13 Dy1 118.4(2)
O5 Dy1 O1 76.62(10)
O5 Dy1 O10 82.65(9)
O1 Dy1 O10 71.89(9)
O5 Dy1 O8 82.74(9)
O1 Dy1 O8 143.60(10)
O10 Dy1 O8 134.84(9)
O5 Dy1 O11 71.38(9)
O1 Dy1 O11 129.42(9)
O10 Dy1 O11 66.11(8)
O8 Dy1 O11 68.73(9)
O5 Dy1 O7 122.09(10)
O1 Dy1 O7 117.18(9)
O10 Dy1 O7 154.43(9)
O8 Dy1 O7 52.14(9)
O11 Dy1 O7 112.89(8)
O5 Dy1 O2 112.08(9)
O1 Dy1 O2 51.99(9)
O10 Dy1 O2 112.96(9)
O8 Dy1 O2 112.15(9)
O11 Dy1 O2 176.43(9)
O7 Dy1 O2 66.33(9)
O5 Dy1 O4 52.29(10)
O1 Dy1 O4 72.34(10)
O10 Dy1 O4 127.41(9)
O8 Dy1 O4 71.30(10)
O11 Dy1 O4 113.23(9)
O7 Dy1 O4 77.46(10)
O2 Dy1 O4 70.17(10)
O5 Dy1 O13 142.90(9)
O1 Dy1 O13 75.78(9)
O10 Dy1 O13 65.48(9)
O8 Dy1 O13 133.20(9)
O11 Dy1 O13 109.17(8)
O7 Dy1 O13 92.63(9)
O2 Dy1 O13 67.60(9)
O4 Dy1 O13 137.02(9)
O5 Dy1 O12 135.16(9)
O1 Dy1 O12 139.07(9)
O10 Dy1 O12 85.84(9)
O8 Dy1 O12 75.32(9)
O11 Dy1 O12 64.35(8)
O7 Dy1 O12 72.03(9)
O2 Dy1 O12 112.33(9)
O4 Dy1 O12 144.21(9)
O13 Dy1 O12 63.69(9)
O5 Dy1 N3 102.76(10)
O1 Dy1 N3 134.31(9)
O10 Dy1 N3 153.77(8)
O8 Dy1 N3 26.05(9)
O11 Dy1 N3 91.01(9)
O7 Dy1 N3 26.10(9)
O2 Dy1 N3 89.07(9)
O4 Dy1 N3 72.21(9)
O13 Dy1 N3 114.25(9)
O12 Dy1 N3 72.15(9)
O5 Dy1 N2 26.26(10)
O1 Dy1 N2 72.52(10)
O10 Dy1 N2 105.52(10)
O8 Dy1 N2 75.70(9)
O11 Dy1 N2 92.58(9)
O7 Dy1 N2 100.05(10)
O2 Dy1 N2 90.99(10)
O4 Dy1 N2 26.03(10)
O13 Dy1 N2 148.24(9)
O12 Dy1 N2 148.03(9)
N3 Dy1 N2 87.35(10)

loop_
_geom_bond_atom_site_label_1
_geom_bond_atom_site_label_2
_geom_bond_distance
C1 O10 1.447(4)
C1 C2 1.496(5)
C1 H1A 0.9700
C1 H1B 0.9700
C2 O11 1.443(4)
C2 H2A 0.9700
C2 H2B 0.9700
C3 O11 1.432(4)
C3 C4 1.499(5)
C3 H3A 0.9700
C3 H3B 0.9700
C4 O12 1.448(5)
C4 H4A 0.9700
C4 H4B 0.9700
C5 O12 1.444(5)
C5 C6 1.501(6)
C5 H5A 0.9700
C5 H5B 0.9700
C6 O13 1.435(5)
C6 H6A 0.9700
C6 H6B 0.9700
C7 O13 1.452(4)
C7 C8 1.492(6)
C7 H7A 0.9700
C7 H7B 0.9700
C8 O10 1.441(4)
C8 H8A 0.9700
C8 H8B 0.9700
N1 O3 1.222(4)
N1 O2 1.260(4)
N1 O1 1.270(4)
N1 Dy1 2.869(3)
N2 O6 1.205(4)
N2 O4 1.263(4)
N2 O5 1.282(4)
N2 Dy1 2.869(3)
N3 O9 1.222(4)
N3 O8 1.267(4)
N3 O7 1.267(4)
N3 Dy1 2.868(3)
O1 Dy1 2.412(3)
O2 Dy1 2.480(3)
O4 Dy1 2.484(3)
O5 Dy1 2.395(3)
O7 Dy1 2.466(3)
O8 Dy1 2.441(3)
O10 Dy1 2.439(2)
O11 Dy1 2.465(2)
O12 Dy1 2.533(3)
O13 Dy1 2.505(3)
